data_2222309
loop_
_publ_author_name
'Fan, Li-Jing'
'Ma, Jian-Fang'
'Liu, Jie'

_publ_section_title
;[\m-(4<i>S</i>,5<i>S</i>,15<i>S</i>,16<i>S</i>)-10,21-Di-<i>tert</i>-butyl-4,5,15,16-tetraphenyl-3,6,14,17-tetraazatricyclo[17.3.1.1^8,12^]tetracosa-1(23),8,10,12(24),19,21-hexaene-23,24-diolato-\k^8^<i>N</i>^3^,<i>N</i>^6^,<i>O</i>^23^,<i>O</i>^24^:<i>N</i>^14^<i>N</i>^17^,<i>O</i>^23^,<i>O</i>^24^]bis[(acetato-\k<i>O</i>)zinc(II)]
 ethanol disolvate
;
_journal_coeditor_code HB2961
_journal_issue 7
_journal_name_full 'Acta Crystallographica Section E'
_journal_page_first m777
_journal_page_last m778
_journal_paper_doi 10.1107/S1600536809021990
_journal_volume 65
_journal_year 2009
_chemical_formula_iupac '[Zn2 (C36 H42 N4 O2) (C2 H3 O2)2], 2C2 H6 O'
_chemical_formula_moiety 'C40 H48 N4 O6 Zn2, 2(C2 H6 O)'
_chemical_formula_sum 'C44 H60 N4 O8 Zn2'
_chemical_formula_weight 903.70
_chemical_name_systematic
;
[\m-(4<i>S</i>,5<i>S</i>,15<i>S</i>,16<i>S</i>)-10,21-Di-<i>tert</i>-butyl-
4,5,15,16-tetraphenyl-3,6,14,17-tetraazatricyclo[17.3.1.1^8,12^]tetracosa-
1(23),8,10,12(24),19,21-hexaene-23,24-diolato-
\k^8^<i>N</i>^3^,<i>N</i>^6^,<i>O</i>^23^,<i>O</i>^24^:
<i>N</i>^14^<i>N</i>^17^,<i>O</i>^23^,<i>O</i>^24^]bis[(acetato-
\k<i>O</i>)zinc(II)] ethanol disolvate
;
_space_group_IT_number 2
_symmetry_cell_setting triclinic
_symmetry_space_group_name_Hall '-P 1'
_symmetry_space_group_name_H-M 'P -1'
_atom_sites_solution_hydrogens geom
_atom_sites_solution_primary direct
_atom_sites_solution_secondary difmap
_audit_creation_method SHELXL-97
_cell_angle_alpha 71.246(4)
_cell_angle_beta 86.514(3)
_cell_angle_gamma 78.362(3)
_cell_formula_units_Z 1
_cell_length_a 9.0566(3)
_cell_length_b 10.8410(5)
_cell_length_c 14.2828(5)
_cell_measurement_reflns_used 2131
_cell_measurement_temperature 293(2)
_cell_measurement_theta_max 26.5
_cell_measurement_theta_min 3.1
_cell_volume 1300.56(9)
_computing_cell_refinement 'CrysAlis RED (Oxford Diffraction, 2006)'
_computing_data_collection 'CrysAlis CCD (Oxford Diffraction, 2006)'
_computing_data_reduction 'CrysAlis RED (Oxford Diffraction, 2006)'
_computing_molecular_graphics '<b>PLEASE PROVIDE PROGRAM NAME AND REFERENCE</b>'
_computing_publication_material 'SHELXL97 (Sheldrick, 2008)'
_computing_structure_refinement 'SHELXL97 (Sheldrick, 2008)'
_computing_structure_solution 'SHELXS97 (Sheldrick, 2008)'
_diffrn_ambient_temperature 293(2)
_diffrn_detector_area_resol_mean 10.0
_diffrn_measured_fraction_theta_full 0.990
_diffrn_measured_fraction_theta_max 0.852
_diffrn_measurement_device_type 'Oxford Diffraction Gemini R Ultra'
_diffrn_measurement_method \w
_diffrn_radiation_monochromator graphite
_diffrn_radiation_source 'fine-focus sealed tube'
_diffrn_radiation_type MoK\a
_diffrn_radiation_wavelength 0.71073
_diffrn_reflns_av_R_equivalents 0.0352
_diffrn_reflns_av_sigmaI/netI 0.0744
_diffrn_reflns_limit_h_max 12
_diffrn_reflns_limit_h_min -11
_diffrn_reflns_limit_k_max 14
_diffrn_reflns_limit_k_min -14
_diffrn_reflns_limit_l_max 19
_diffrn_reflns_limit_l_min -18
_diffrn_reflns_number 11846
_diffrn_reflns_theta_full 25.00
_diffrn_reflns_theta_max 29.83
_diffrn_reflns_theta_min 4.42
_exptl_absorpt_coefficient_mu 0.969
_exptl_absorpt_correction_T_max 0.824
_exptl_absorpt_correction_T_min 0.748
_exptl_absorpt_correction_type multi-scan
_exptl_absorpt_process_details '(CrysAlis RED; Oxford Diffraction, 2006)'
_exptl_crystal_colour yellow
_exptl_crystal_density_diffrn 1.154
_exptl_crystal_density_method 'not measured'
_exptl_crystal_description block
_exptl_crystal_F_000 476
_exptl_crystal_size_max 0.45
_exptl_crystal_size_mid 0.25
_exptl_crystal_size_min 0.20
_refine_diff_density_max 1.146
_refine_diff_density_min -0.772
_refine_ls_extinction_method none
_refine_ls_goodness_of_fit_ref 1.047
_refine_ls_hydrogen_treatment mixed
_refine_ls_matrix_type full
_refine_ls_number_parameters 285
_refine_ls_number_reflns 6368
_refine_ls_number_restraints 655
_refine_ls_restrained_S_all 1.376
_refine_ls_R_factor_all 0.1143
_refine_ls_R_factor_gt 0.0771
_refine_ls_shift/su_max 0.000
_refine_ls_shift/su_mean 0.000
_refine_ls_structure_factor_coef Fsqd
_refine_ls_weighting_details 'calc w=1/[\s^2^(Fo^2^)+(0.1644P)^2^] where P=(Fo^2^+2Fc^2^)/3'
_refine_ls_weighting_scheme calc
_refine_ls_wR_factor_gt 0.2332
_refine_ls_wR_factor_ref 0.2530
_reflns_number_gt 4133
_reflns_number_total 6368
_reflns_threshold_expression I>2\s(I)
_cod_data_source_file hb2961.cif
_cod_data_source_block I
_cod_database_code 2222309
_cod_database_fobs_code 2222309

loop_
_symmetry_equiv_pos_as_xyz
'x, y, z'
'-x, -y, -z'

loop_
_atom_site_type_symbol
_atom_site_label
_atom_site_fract_x
_atom_site_fract_y
_atom_site_fract_z
_atom_site_U_iso_or_equiv
_atom_site_adp_type
_atom_site_calc_flag
_atom_site_refinement_flags
_atom_site_occupancy
_atom_site_disorder_assembly
_atom_site_disorder_group
Zn Zn1 0.05562(7) 0.12433(7) 0.50054(5) 0.0340(3) Uani d . 1 . .
C C1 -0.1270(7) -0.0328(6) 0.6667(4) 0.0348(12) Uani d U 1 . .
C C2 -0.0490(7) -0.0070(7) 0.7384(5) 0.0393(13) Uani d U 1 . .
C C3 -0.0831(8) -0.0639(8) 0.8383(5) 0.0466(15) Uani d U 1 . .
H H3 -0.0290 -0.0493 0.8858 0.056 Uiso calc RU 1 . .
C C4 0.0649(7) 0.0818(7) 0.7131(5) 0.0414(13) Uani d U 1 . .
H H4A 0.0126 0.1736 0.6901 0.050 Uiso calc RU 1 . .
H H4B 0.1207 0.0693 0.7724 0.050 Uiso calc RU 1 . .
C C5 0.3043(7) 0.1208(6) 0.6217(5) 0.0378(12) Uani d U 1 . .
C C6 0.3920(8) 0.1117(7) 0.7007(6) 0.0465(14) Uani d U 1 . .
H H6 0.3657 0.0661 0.7646 0.056 Uiso calc RU 1 . .
C C7 0.5162(8) 0.1685(8) 0.6863(6) 0.0509(15) Uani d U 1 . .
H H7 0.5743 0.1609 0.7401 0.061 Uiso calc RU 1 . .
C C8 0.5554(8) 0.2371(8) 0.5923(6) 0.0489(15) Uani d U 1 . .
H H8 0.6404 0.2755 0.5821 0.059 Uiso calc RU 1 . .
C C9 0.4671(7) 0.2484(7) 0.5129(6) 0.0454(14) Uani d U 1 . .
H H9 0.4931 0.2953 0.4493 0.055 Uiso calc RU 1 . .
C C10 0.3420(7) 0.1915(6) 0.5269(5) 0.0375(12) Uani d U 1 . .
C C11 0.3368(7) 0.1223(7) 0.3804(5) 0.0397(13) Uani d U 1 . .
H H11A 0.3798 0.0336 0.4223 0.048 Uiso calc RU 1 . .
H H11B 0.4192 0.1649 0.3484 0.048 Uiso calc RU 1 . .
C C12 0.2376(7) 0.1125(7) 0.3023(5) 0.0397(13) Uani d U 1 . .
C C13 0.2679(8) 0.1641(8) 0.2016(5) 0.0513(15) Uani d U 1 . .
H H13 0.3412 0.2163 0.1820 0.062 Uiso calc RU 1 . .
C C14 0.1915(9) 0.1397(8) 0.1302(5) 0.0530(16) Uani d U 1 . .
C C15 0.2210(10) 0.2038(10) 0.0195(6) 0.070(2) Uani d DU 1 . .
C C16 0.0903(18) 0.274(2) -0.0392(19) 0.106(6) Uiso d PDU 0.448(12) A 1
H H16A 0.0088 0.2276 -0.0169 0.159 Uiso calc PRU 0.448(12) A 1
H H16B 0.1117 0.2812 -0.1072 0.159 Uiso calc PRU 0.448(12) A 1
H H16C 0.0625 0.3617 -0.0331 0.159 Uiso calc PRU 0.448(12) A 1
C C17 0.3466(18) 0.269(2) -0.0069(17) 0.078(5) Uiso d PDU 0.448(12) A 1
H H17A 0.4286 0.2207 0.0380 0.117 Uiso calc PRU 0.448(12) A 1
H H17B 0.3183 0.3576 -0.0035 0.117 Uiso calc PRU 0.448(12) A 1
H H17C 0.3774 0.2721 -0.0730 0.117 Uiso calc PRU 0.448(12) A 1
C C18 0.276(3) 0.084(2) -0.022(2) 0.101(6) Uiso d PDU 0.448(12) A 1
H H18A 0.3649 0.0287 0.0136 0.151 Uiso calc PRU 0.448(12) A 1
H H18B 0.2996 0.1178 -0.0908 0.151 Uiso calc PRU 0.448(12) A 1
H H18C 0.1983 0.0336 -0.0136 0.151 Uiso calc PRU 0.448(12) A 1
C C16' 0.146(3) 0.3448(14) -0.0045(17) 0.106(5) Uiso d PDU 0.552(12) A 2
H H16D 0.0426 0.3503 0.0157 0.158 Uiso calc PRU 0.552(12) A 2
H H16E 0.1510 0.3878 -0.0745 0.158 Uiso calc PRU 0.552(12) A 2
H H16F 0.1963 0.3879 0.0297 0.158 Uiso calc PRU 0.552(12) A 2
C C17' 0.373(3) 0.163(3) 0.0001(18) 0.106(5) Uiso d PDU 0.552(12) A 2
H H17D 0.3988 0.0676 0.0228 0.160 Uiso calc PRU 0.552(12) A 2
H H17E 0.4347 0.1978 0.0340 0.160 Uiso calc PRU 0.552(12) A 2
H H17F 0.3908 0.1950 -0.0697 0.160 Uiso calc PRU 0.552(12) A 2
C C18' 0.154(2) 0.1537(17) -0.0493(15) 0.083(4) Uiso d PDU 0.552(12) A 2
H H18D 0.0463 0.1770 -0.0471 0.124 Uiso calc PRU 0.552(12) A 2
H H18E 0.1845 0.0589 -0.0303 0.124 Uiso calc PRU 0.552(12) A 2
H H18F 0.1882 0.1926 -0.1152 0.124 Uiso calc PRU 0.552(12) A 2
C C19 -0.1180(8) 0.3676(7) 0.4525(7) 0.0524(18) Uani d U 1 . .
C C20 -0.2183(11) 0.4959(9) 0.3983(7) 0.074(3) Uani d U 1 . .
H H20A -0.2489 0.4915 0.3365 0.110 Uiso calc RU 1 . .
H H20B -0.1644 0.5672 0.3861 0.110 Uiso calc RU 1 . .
H H20C -0.3057 0.5112 0.4376 0.110 Uiso calc RU 1 . .
C C21 0.192(3) 0.573(3) 0.260(2) 0.107(7) Uiso d PU 0.50 . .
H H21A 0.2097 0.6567 0.2627 0.129 Uiso calc PRU 0.50 . .
H H21B 0.0950 0.5895 0.2286 0.129 Uiso calc PRU 0.50 . .
C C22 0.308(3) 0.525(3) 0.197(2) 0.117(7) Uiso d PU 0.50 . .
H H22A 0.3097 0.5925 0.1341 0.176 Uiso calc PRU 0.50 . .
H H22B 0.2863 0.4467 0.1867 0.176 Uiso calc PRU 0.50 . .
H H22C 0.4052 0.5031 0.2281 0.176 Uiso calc PRU 0.50 . .
C C23 0.690(2) 0.287(2) 0.1224(14) 0.081(5) Uani d PU 0.50 . .
H H23A 0.7180 0.3421 0.0591 0.121 Uiso calc PRU 0.50 . .
H H23B 0.5824 0.3020 0.1279 0.121 Uiso calc PRU 0.50 . .
H H23C 0.7284 0.1956 0.1289 0.121 Uiso calc PRU 0.50 . .
C C24 0.7513(19) 0.3194(16) 0.1974(12) 0.058(4) Uani d PU 0.50 . .
H H24A 0.7141 0.4124 0.1901 0.070 Uiso calc PRU 0.50 . .
H H24B 0.8602 0.3056 0.1912 0.070 Uiso calc PRU 0.50 . .
O O1 -0.0909(5) 0.2773(5) 0.4110(4) 0.0537(13) Uani d . 1 . .
O O2 -0.0635(7) 0.3485(6) 0.5334(5) 0.0669(15) Uani d . 1 . .
O O3 -0.1018(5) 0.0163(4) 0.5695(3) 0.0338(9) Uani d . 1 . .
O O4 0.1846(10) 0.4916(7) 0.3531(5) 0.0344(18) Uani d P 0.50 . .
H H4 0.1170 0.5264 0.3826 0.052 Uiso calc PRU 0.50 . .
O O5 0.7114(8) 0.2386(7) 0.2940(5) 0.0252(15) Uani d P 0.50 . .
H H5 0.7511 0.2567 0.3367 0.038 Uiso calc PRU 0.50 . .
H H2N 0.205(8) -0.030(3) 0.652(5) 0.050(6) Uiso d DU 1 . .
H H1N 0.225(12) 0.271(6) 0.394(5) 0.095(4) Uiso d DU 1 . .
N N2 0.1736(6) 0.0556(5) 0.6353(4) 0.0366(11) Uani d D 1 . .
N N1 0.2504(6) 0.2002(5) 0.4438(4) 0.0342(11) Uani d D 1 . .

loop_
_atom_site_aniso_label
_atom_site_aniso_U_11
_atom_site_aniso_U_22
_atom_site_aniso_U_33
_atom_site_aniso_U_12
_atom_site_aniso_U_13
_atom_site_aniso_U_23
Zn1 0.0304(4) 0.0382(4) 0.0374(5) -0.0082(3) 0.0014(3) -0.0165(3)
C1 0.031(3) 0.042(3) 0.036(3) -0.006(2) 0.003(2) -0.019(2)
C2 0.035(3) 0.049(3) 0.041(3) -0.009(2) 0.001(2) -0.024(3)
C3 0.043(3) 0.065(4) 0.038(3) -0.013(3) 0.000(3) -0.022(3)
C4 0.040(3) 0.052(3) 0.040(3) -0.015(2) 0.003(2) -0.022(2)
C5 0.029(2) 0.044(3) 0.047(3) -0.009(2) -0.001(2) -0.023(2)
C6 0.040(3) 0.058(3) 0.049(3) -0.012(3) -0.002(3) -0.026(3)
C7 0.038(3) 0.063(4) 0.061(4) -0.011(3) -0.009(3) -0.030(3)
C8 0.032(3) 0.061(4) 0.060(4) -0.016(3) -0.005(3) -0.024(3)
C9 0.036(3) 0.054(3) 0.053(3) -0.015(3) 0.003(3) -0.023(3)
C10 0.030(2) 0.041(3) 0.048(3) -0.008(2) 0.000(2) -0.023(2)
C11 0.032(3) 0.052(3) 0.044(3) -0.014(2) 0.006(2) -0.024(2)
C12 0.035(3) 0.051(3) 0.040(3) -0.015(2) 0.007(2) -0.022(3)
C13 0.048(3) 0.067(4) 0.046(3) -0.025(3) 0.010(3) -0.021(3)
C14 0.055(3) 0.069(4) 0.042(3) -0.021(3) 0.009(3) -0.024(3)
C15 0.071(4) 0.095(5) 0.050(4) -0.035(4) 0.011(3) -0.021(4)
C19 0.035(4) 0.041(4) 0.077(5) -0.008(3) 0.003(4) -0.014(4)
C20 0.077(6) 0.055(5) 0.083(6) 0.014(4) -0.017(5) -0.027(5)
C23 0.067(10) 0.097(12) 0.058(9) -0.011(9) 0.004(8) 0.000(9)
C24 0.060(9) 0.051(8) 0.062(9) -0.008(7) -0.013(7) -0.016(7)
O1 0.042(3) 0.040(3) 0.078(4) -0.001(2) -0.005(2) -0.021(2)
O2 0.067(4) 0.057(3) 0.069(4) -0.002(3) -0.012(3) -0.014(3)
O3 0.033(2) 0.039(2) 0.033(2) -0.0101(17) 0.0037(17) -0.0157(18)
O4 0.056(5) 0.015(3) 0.024(4) -0.001(3) 0.009(4) 0.000(3)
O5 0.026(4) 0.024(4) 0.027(4) -0.008(3) -0.004(3) -0.008(3)
N2 0.034(3) 0.042(3) 0.040(3) -0.010(2) 0.000(2) -0.019(2)
N1 0.032(3) 0.037(3) 0.037(3) -0.005(2) 0.000(2) -0.017(2)

loop_
_atom_type_symbol
_atom_type_description
_atom_type_scat_dispersion_real
_atom_type_scat_dispersion_imag
_atom_type_scat_source
C C 0.0033 0.0016 'International Tables Vol C Tables 4.2.6.8 and 6.1.1.4'
H H 0.0000 0.0000 'International Tables Vol C Tables 4.2.6.8 and 6.1.1.4'
N N 0.0061 0.0033 'International Tables Vol C Tables 4.2.6.8 and 6.1.1.4'
O O 0.0106 0.0060 'International Tables Vol C Tables 4.2.6.8 and 6.1.1.4'
Zn Zn 0.2839 1.4301 'International Tables Vol C Tables 4.2.6.8 and 6.1.1.4'

loop_
_geom_angle_atom_site_label_1
_geom_angle_atom_site_label_2
_geom_angle_atom_site_label_3
_geom_angle_site_symmetry_1
_geom_angle_site_symmetry_3
_geom_angle
_geom_angle_publ_flag
O1 Zn1 O3 . . 96.05(19) ?
O1 Zn1 O3 . 2_556 105.62(19) ?
O3 Zn1 O3 . 2_556 82.40(17) ?
O1 Zn1 N2 . . 144.5(2) ?
O3 Zn1 N2 . . 88.07(18) ?
O3 Zn1 N2 2_556 . 109.82(19) ?
O1 Zn1 N1 . . 95.6(2) ?
O3 Zn1 N1 . . 168.18(18) ?
O3 Zn1 N1 2_556 . 92.33(17) ?
N2 Zn1 N1 . . 83.8(2) ?
O1 Zn1 Zn1 . 2_556 104.44(14) ?
O3 Zn1 Zn1 . 2_556 41.32(11) ?
O3 Zn1 Zn1 2_556 2_556 41.08(11) ?
N2 Zn1 Zn1 . 2_556 101.75(15) ?
N1 Zn1 Zn1 . 2_556 132.53(13) ?
O3 C1 C2 . . 122.6(6) ?
O3 C1 C12 . 2_556 118.4(5) ?
C2 C1 C12 . 2_556 119.0(6) ?
C3 C2 C1 . . 118.2(6) ?
C3 C2 C4 . . 118.5(6) ?
C1 C2 C4 . . 123.2(6) ?
C14 C3 C2 2_556 . 123.6(6) ?
C14 C3 H3 2_556 . 118.2 ?
C2 C3 H3 . . 118.2 ?
N2 C4 C2 . . 112.9(5) ?
N2 C4 H4A . . 109.0 ?
C2 C4 H4A . . 109.0 ?
N2 C4 H4B . . 109.0 ?
C2 C4 H4B . . 109.0 ?
H4A C4 H4B . . 107.8 ?
C6 C5 C10 . . 119.2(6) ?
C6 C5 N2 . . 121.9(6) ?
C10 C5 N2 . . 118.9(5) ?
C7 C6 C5 . . 121.1(7) ?
C7 C6 H6 . . 119.5 ?
C5 C6 H6 . . 119.5 ?
C6 C7 C8 . . 119.9(7) ?
C6 C7 H7 . . 120.0 ?
C8 C7 H7 . . 120.0 ?
C7 C8 C9 . . 119.4(6) ?
C7 C8 H8 . . 120.3 ?
C9 C8 H8 . . 120.3 ?
C10 C9 C8 . . 121.0(7) ?
C10 C9 H9 . . 119.5 ?
C8 C9 H9 . . 119.5 ?
C9 C10 C5 . . 119.4(6) ?
C9 C10 N1 . . 121.4(6) ?
C5 C10 N1 . . 119.2(5) ?
N1 C11 C12 . . 112.1(5) ?
N1 C11 H11A . . 109.2 ?
C12 C11 H11A . . 109.2 ?
N1 C11 H11B . . 109.2 ?
C12 C11 H11B . . 109.2 ?
H11A C11 H11B . . 107.9 ?
C13 C12 C1 . 2_556 119.9(6) ?
C13 C12 C11 . . 121.2(6) ?
C1 C12 C11 2_556 . 118.3(6) ?
C14 C13 C12 . . 121.6(7) ?
C14 C13 H13 . . 119.2 ?
C12 C13 H13 . . 119.2 ?
C3 C14 C13 2_556 . 117.6(7) ?
C3 C14 C15 2_556 . 121.7(7) ?
C13 C14 C15 . . 120.6(7) ?
C17' C15 C16 . . 135.3(16) ?
C17' C15 C17 . . 45.7(11) ?
C16 C15 C17 . . 113.1(11) ?
C17' C15 C18' . . 98.4(13) ?
C16 C15 C18' . . 56.2(11) ?
C17 C15 C18' . . 122.3(14) ?
C17' C15 C16' . . 123.3(15) ?
C16 C15 C16' . . 50.1(11) ?
C17 C15 C16' . . 78.5(13) ?
C18' C15 C16' . . 105.0(10) ?
C17' C15 C14 . . 108.8(12) ?
C16 C15 C14 . . 115.4(13) ?
C17 C15 C14 . . 118.0(11) ?
C18' C15 C14 . . 116.1(10) ?
C16' C15 C14 . . 105.7(12) ?
C17' C15 C18 . . 58.0(8) ?
C16 C15 C18 . . 102.3(11) ?
C17 C15 C18 . . 99.6(14) ?
C18' C15 C18 . . 46.8(10) ?
C16' C15 C18 . . 145.6(14) ?
C14 C15 C18 . . 105.2(12) ?
C15 C16 H16A . . 109.5 ?
C15 C16 H16B . . 109.5 ?
H16A C16 H16B . . 109.5 ?
C15 C16 H16C . . 109.5 ?
H16A C16 H16C . . 109.5 ?
H16B C16 H16C . . 109.5 ?
C15 C17 H17A . . 109.5 ?
C15 C17 H17B . . 109.5 ?
H17A C17 H17B . . 109.5 ?
C15 C17 H17C . . 109.5 ?
H17A C17 H17C . . 109.5 ?
H17B C17 H17C . . 109.5 ?
C15 C18 H18A . . 109.5 ?
C15 C18 H18B . . 109.5 ?
H18A C18 H18B . . 109.5 ?
C15 C18 H18C . . 109.5 ?
H18A C18 H18C . . 109.5 ?
H18B C18 H18C . . 109.5 ?
C15 C16' H16D . . 109.5 ?
C15 C16' H16E . . 109.5 ?
H16D C16' H16E . . 109.5 ?
C15 C16' H16F . . 109.5 ?
H16D C16' H16F . . 109.5 ?
H16E C16' H16F . . 109.5 ?
C15 C17' H17D . . 109.5 ?
C15 C17' H17E . . 109.5 ?
H17D C17' H17E . . 109.5 ?
C15 C17' H17F . . 109.5 ?
H17D C17' H17F . . 109.5 ?
H17E C17' H17F . . 109.5 ?
C15 C18' H18D . . 109.5 ?
C15 C18' H18E . . 109.5 ?
H18D C18' H18E . . 109.5 ?
C15 C18' H18F . . 109.5 ?
H18D C18' H18F . . 109.5 ?
H18E C18' H18F . . 109.5 ?
O2 C19 O1 . . 120.5(7) ?
O2 C19 C20 . . 122.1(7) ?
O1 C19 C20 . . 117.4(8) ?
C19 C20 H20A . . 109.5 ?
C19 C20 H20B . . 109.5 ?
H20A C20 H20B . . 109.5 ?
C19 C20 H20C . . 109.5 ?
H20A C20 H20C . . 109.5 ?
H20B C20 H20C . . 109.5 ?
O4 C21 C22 . . 116(2) ?
O4 C21 H21A . . 108.2 ?
C22 C21 H21A . . 108.2 ?
O4 C21 H21B . . 108.2 ?
C22 C21 H21B . . 108.2 ?
H21A C21 H21B . . 107.4 ?
C21 C22 H22A . . 109.5 ?
C21 C22 H22B . . 109.5 ?
H22A C22 H22B . . 109.5 ?
C21 C22 H22C . . 109.5 ?
H22A C22 H22C . . 109.5 ?
H22B C22 H22C . . 109.5 ?
C24 C23 H23A . . 109.5 ?
C24 C23 H23B . . 109.5 ?
H23A C23 H23B . . 109.5 ?
C24 C23 H23C . . 109.5 ?
H23A C23 H23C . . 109.5 ?
H23B C23 H23C . . 109.5 ?
C23 C24 O5 . . 111.0(14) ?
C23 C24 H24A . . 109.4 ?
O5 C24 H24A . . 109.4 ?
C23 C24 H24B . . 109.4 ?
O5 C24 H24B . . 109.4 ?
H24A C24 H24B . . 108.0 ?
C19 O1 Zn1 . . 106.4(5) ?
C1 O3 Zn1 . . 128.5(4) ?
C1 O3 Zn1 . 2_556 113.8(4) ?
Zn1 O3 Zn1 . 2_556 97.60(17) ?
C21 O4 H4 . . 109.5 ?
C24 O5 H5 . . 109.5 ?
C5 N2 C4 . . 114.9(5) ?
C5 N2 Zn1 . . 107.9(4) ?
C4 N2 Zn1 . . 107.6(4) ?
C5 N2 H2N . . 109(5) ?
C4 N2 H2N . . 107(5) ?
Zn1 N2 H2N . . 110(5) ?
C10 N1 C11 . . 110.9(5) ?
C10 N1 Zn1 . . 108.1(4) ?
C11 N1 Zn1 . . 110.1(3) ?
C10 N1 H1N . . 124(7) ?
C11 N1 H1N . . 93(7) ?
Zn1 N1 H1N . . 109(7) ?

loop_
_geom_bond_atom_site_label_1
_geom_bond_atom_site_label_2
_geom_bond_site_symmetry_2
_geom_bond_distance
_geom_bond_publ_flag
Zn1 O1 . 2.025(5) y
Zn1 O3 . 2.033(4) y
Zn1 O3 2_556 2.043(4) y
Zn1 N2 . 2.100(5) y
Zn1 N1 . 2.104(5) y
Zn1 Zn1 2_556 3.0670(13) ?
C1 O3 . 1.341(7) ?
C1 C2 . 1.407(8) ?
C1 C12 2_556 1.412(9) ?
C2 C3 . 1.403(9) ?
C2 C4 . 1.501(9) ?
C3 C14 2_556 1.370(10) ?
C3 H3 . 0.9300 ?
C4 N2 . 1.496(8) ?
C4 H4A . 0.9700 ?
C4 H4B . 0.9700 ?
C5 C6 . 1.385(9) ?
C5 C10 . 1.386(9) ?
C5 N2 . 1.470(8) ?
C6 C7 . 1.363(10) ?
C6 H6 . 0.9300 ?
C7 C8 . 1.374(11) ?
C7 H7 . 0.9300 ?
C8 C9 . 1.386(10) ?
C8 H8 . 0.9300 ?
C9 C10 . 1.371(9) ?
C9 H9 . 0.9300 ?
C10 N1 . 1.456(8) ?
C11 N1 . 1.511(7) ?
C11 C12 . 1.517(9) ?
C11 H11A . 0.9700 ?
C11 H11B . 0.9700 ?
C12 C13 . 1.398(10) ?
C12 C1 2_556 1.412(9) ?
C13 C14 . 1.387(10) ?
C13 H13 . 0.9300 ?
C14 C3 2_556 1.370(10) ?
C14 C15 . 1.540(11) ?
C15 C17' . 1.40(2) ?
C15 C16 . 1.426(11) ?
C15 C17 . 1.426(11) ?
C15 C18' . 1.475(17) ?
C15 C16' . 1.479(11) ?
C15 C18 . 1.57(2) ?
C16 H16A . 0.9600 ?
C16 H16B . 0.9600 ?
C16 H16C . 0.9600 ?
C17 H17A . 0.9600 ?
C17 H17B . 0.9600 ?
C17 H17C . 0.9600 ?
C18 H18A . 0.9600 ?
C18 H18B . 0.9600 ?
C18 H18C . 0.9600 ?
C16' H16D . 0.9600 ?
C16' H16E . 0.9600 ?
C16' H16F . 0.9600 ?
C17' H17D . 0.9600 ?
C17' H17E . 0.9600 ?
C17' H17F . 0.9600 ?
C18' H18D . 0.9600 ?
C18' H18E . 0.9600 ?
C18' H18F . 0.9600 ?
C19 O2 . 1.223(10) ?
C19 O1 . 1.276(9) ?
C19 C20 . 1.497(11) ?
C20 H20A . 0.9600 ?
C20 H20B . 0.9600 ?
C20 H20C . 0.9600 ?
C21 O4 . 1.34(3) ?
C21 C22 . 1.47(3) ?
C21 H21A . 0.9700 ?
C21 H21B . 0.9700 ?
C22 H22A . 0.9600 ?
C22 H22B . 0.9600 ?
C22 H22C . 0.9600 ?
C23 C24 . 1.40(2) ?
C23 H23A . 0.9600 ?
C23 H23B . 0.9600 ?
C23 H23C . 0.9600 ?
C24 O5 . 1.446(18) ?
C24 H24A . 0.9700 ?
C24 H24B . 0.9700 ?
O3 Zn1 2_556 2.043(4) ?
O4 H4 . 0.8200 ?
O5 H5 . 0.8200 ?
N2 H2N . 0.87(3) ?
N1 H1N . 0.86(3) ?

loop_
_geom_hbond_atom_site_label_D
_geom_hbond_atom_site_label_H
_geom_hbond_atom_site_label_A
_geom_hbond_site_symmetry_A
_geom_hbond_distance_DH
_geom_hbond_distance_HA
_geom_hbond_distance_DA
_geom_hbond_angle_DHA
C4 H4A O2 . 0.97 2.45 3.246(10) 139
N1 H1N O4 . 0.86(7) 2.23(7) 2.952(9) 141(6)
N2 H2N O5 2_656 0.87(4) 2.13(4) 2.999(9) 175(4)
O4 H4 O2 2_566 0.82 2.06 2.768(10) 145
O5 H5 O1 1_655 0.82 1.92 2.700(9) 159
